data_7027161
loop_
_publ_author_name
'Shu, Mou-Hai'
'Sun, Wei-Yin'
'Duan, Chun-Ying'
'Fu, You-Jun'
'Zhang, Wen-Jian'
'Tang, Wen-Xia'

_publ_section_title
;
 The influence of the linkage mode between bipyridine units in
 oligobipyridine ligands on the formation of copper-(I) and -(II)
 helicates
;
_journal_issue 5
_journal_name_full 'Journal of the Chemical Society, Dalton Transactions'
_journal_page_first 729
_journal_paper_doi 10.1039/a808550a
_journal_year 1999
_chemical_formula_sum 'C52 H54 Cl2 Cu2 N8 O9'
_chemical_formula_weight 1133.01
_chemical_name_systematic
; 
 ? 
;
_space_group_IT_number 2
_symmetry_cell_setting triclinic
_symmetry_space_group_name_Hall '-P 1'
_symmetry_space_group_name_H-M 'P -1'
_atom_sites_solution_hydrogens geom
_atom_sites_solution_primary direct
_atom_sites_solution_secondary difmap
_audit_creation_method SHELXL
_cell_angle_alpha 113.605(9)
_cell_angle_beta 95.520(10)
_cell_angle_gamma 103.020(7)
_cell_formula_units_Z 2
_cell_length_a 11.2999(7)
_cell_length_b 14.6693(15)
_cell_length_c 18.003(2)
_cell_measurement_reflns_used 28
_cell_measurement_temperature 293(2)
_cell_measurement_theta_max 9.99
_cell_measurement_theta_min 4.82
_cell_volume 2605.5(5)
_computing_cell_refinement 'Siemens XSCANS'
_computing_data_collection 'Siemens XSCANS'
_computing_data_reduction 'Siemens SHELXTL'
_computing_molecular_graphics 'Siemens SHELXTL'
_computing_publication_material 'Siemens SHELXTL'
_computing_structure_refinement 'Siemens SHELXTL'
_computing_structure_solution 'Siemens SHELXTL'
_diffrn_ambient_temperature 293(2)
_diffrn_measurement_device 'Siemens P4'
_diffrn_measurement_method '2\q/\w scans'
_diffrn_radiation_monochromator graphite
_diffrn_radiation_source 'fine-focus sealed tube'
_diffrn_radiation_type MoK\a
_diffrn_radiation_wavelength 0.71073
_diffrn_reflns_av_R_equivalents 0.0884
_diffrn_reflns_av_sigmaI/netI 0.0771
_diffrn_reflns_limit_h_max 13
_diffrn_reflns_limit_h_min -1
_diffrn_reflns_limit_k_max 15
_diffrn_reflns_limit_k_min -15
_diffrn_reflns_limit_l_max 21
_diffrn_reflns_limit_l_min -21
_diffrn_reflns_number 10307
_diffrn_reflns_theta_max 25.00
_diffrn_reflns_theta_min 1.89
_diffrn_standards_decay_% 7.09
_diffrn_standards_interval_count 197
_diffrn_standards_number 3
_exptl_absorpt_coefficient_mu 0.982
_exptl_absorpt_correction_T_max 0.6505
_exptl_absorpt_correction_T_min 0.5760
_exptl_absorpt_correction_type 'empirical PSI-scan'
_exptl_crystal_colour orange
_exptl_crystal_density_diffrn 1.444
_exptl_crystal_description prism
_exptl_crystal_F_000 1172
_exptl_crystal_size_max 0.60
_exptl_crystal_size_mid 0.40
_exptl_crystal_size_min 0.30
_refine_diff_density_max 0.603
_refine_diff_density_min -0.509
_refine_diff_density_rms 0.131
_refine_ls_extinction_method none
_refine_ls_goodness_of_fit_all 1.046
_refine_ls_goodness_of_fit_obs 1.067
_refine_ls_hydrogen_treatment 'riding model'
_refine_ls_matrix_type full
_refine_ls_number_parameters 686
_refine_ls_number_reflns 8844
_refine_ls_number_restraints 82
_refine_ls_restrained_S_all 1.060
_refine_ls_restrained_S_obs 1.088
_refine_ls_R_factor_all 0.0919
_refine_ls_R_factor_obs 0.0588
_refine_ls_shift/esd_max 0.001
_refine_ls_shift/esd_mean 0.000
_refine_ls_structure_factor_coef Fsqd
_refine_ls_weighting_details 'w=1/[\s^2^(Fo^2^)+(0.1100P)^2^+0.0000P] where P=(Fo^2^+2Fc^2^)/3'
_refine_ls_weighting_scheme calc
_refine_ls_wR_factor_all 0.1867
_refine_ls_wR_factor_obs 0.1528
_reflns_number_observed 5889
_reflns_number_total 8844
_reflns_observed_criterion >2sigma(I)
_cod_data_source_file 808550asup1.cif
_cod_data_source_block C52H54Cl2Cu2N8O9
_cod_depositor_comments
;
The following automatic conversions were performed:

'_symmetry_cell_setting' value 'Triclinic' changed to 'triclinic'
according to /home/saulius/struct/CIF-dictionaries/cif_core.dic
dictionary named 'cif_core.dic' version 2.4.2 from 2011-04-26.

Automatic conversion script
Id: cif_fix_values 1891 2012-01-12 08:04:46Z andrius 

The following automatic conversions were performed:

'_refine_ls_weighting_scheme' value 'calc
w=1/[\s^2^(Fo^2^)+(0.1100P)^2^+0.0000P] where P=(Fo^2^+2Fc^2^)/3' was
changed to 'calc'. New tag '_refine_ls_weighting_details' was
created. The value of the new tag was set to
'w=1/[\s^2^(Fo^2^)+(0.1100P)^2^+0.0000P] where P=(Fo^2^+2Fc^2^)/3'.

Automatic conversion script
Id: cif_fix_values 3143 2015-03-26 13:38:13Z robertas 
;
_cod_original_cell_volume 2605.4(5)
_cod_original_sg_symbol_H-M 'P-1   '
_cod_database_code 7027161

loop_
_symmetry_equiv_pos_as_xyz
'x, y, z'
'-x, -y, -z'

loop_
_atom_site_aniso_label
_atom_site_aniso_U_11
_atom_site_aniso_U_22
_atom_site_aniso_U_33
_atom_site_aniso_U_23
_atom_site_aniso_U_13
_atom_site_aniso_U_12
Cu1 0.0491(2) 0.0558(3) 0.0468(2) 0.0190(2) 0.0220(2) 0.0214(2)
Cu2 0.0636(3) 0.0468(2) 0.0577(2) 0.0309(2) 0.0162(2) 0.0224(2)
N1 0.048(2) 0.049(2) 0.0353(14) 0.0125(12) 0.0136(12) 0.0123(14)
N2 0.043(2) 0.0504(15) 0.0333(13) 0.0206(11) 0.0127(11) 0.0175(13)
N3 0.050(2) 0.0376(14) 0.0409(14) 0.0191(11) 0.0140(12) 0.0143(13)
N4 0.059(2) 0.0388(14) 0.0447(14) 0.0209(12) 0.0154(13) 0.0169(13)
N5 0.045(2) 0.057(2) 0.0412(14) 0.0251(12) 0.0115(12) 0.0180(14)
N6 0.0421(15) 0.0423(14) 0.0402(14) 0.0168(12) 0.0100(12) 0.0160(13)
N7 0.058(2) 0.0380(13) 0.0457(14) 0.0232(11) 0.0199(13) 0.0206(13)
N8 0.060(2) 0.055(2) 0.0470(15) 0.0275(13) 0.0130(14) 0.0257(15)
C1 0.056(2) 0.062(2) 0.048(2) 0.010(2) 0.008(2) 0.008(2)
C2 0.081(3) 0.060(3) 0.052(2) 0.001(2) 0.005(2) 0.011(2)
C3 0.093(3) 0.068(3) 0.053(2) 0.003(2) 0.016(2) 0.036(3)
C4 0.064(2) 0.082(3) 0.053(2) 0.010(2) 0.025(2) 0.032(2)
C5 0.051(2) 0.055(2) 0.037(2) 0.0186(15) 0.016(2) 0.020(2)
C6 0.045(2) 0.057(2) 0.045(2) 0.022(2) 0.018(2) 0.016(2)
C7 0.054(2) 0.093(3) 0.054(2) 0.017(2) 0.028(2) 0.019(2)
C8 0.055(3) 0.116(4) 0.056(2) 0.025(3) 0.019(2) -0.002(3)
C9 0.056(3) 0.083(3) 0.052(2) 0.017(2) 0.010(2) -0.010(2)
C10 0.057(2) 0.057(2) 0.038(2) 0.025(2) 0.013(2) 0.009(2)
C11 0.065(2) 0.043(2) 0.040(2) 0.0156(15) 0.015(2) 0.010(2)
C12 0.058(2) 0.063(2) 0.051(2) 0.024(2) 0.023(2) 0.023(2)
C13 0.047(2) 0.046(2) 0.045(2) 0.0196(15) 0.016(2) 0.019(2)
C14 0.047(2) 0.040(2) 0.039(2) 0.0168(14) 0.0109(15) 0.009(2)
C15 0.057(2) 0.045(2) 0.045(2) 0.0222(15) 0.013(2) 0.014(2)
C16 0.058(2) 0.039(2) 0.043(2) 0.0187(14) 0.018(2) 0.021(2)
C17 0.045(2) 0.036(2) 0.034(2) 0.0138(13) 0.0069(14) 0.0118(15)
C18 0.046(2) 0.031(2) 0.036(2) 0.0095(13) 0.0086(15) 0.0050(15)
C19 0.062(2) 0.050(2) 0.050(2) 0.024(2) 0.018(2) 0.025(2)
C20 0.066(2) 0.059(2) 0.059(2) 0.023(2) 0.026(2) 0.026(2)
C21 0.063(2) 0.044(2) 0.045(2) 0.014(2) 0.020(2) 0.009(2)
C22 0.064(2) 0.046(2) 0.046(2) 0.022(2) 0.017(2) 0.015(2)
C23 0.060(3) 0.087(4) 0.085(3) 0.009(3) 0.016(3) -0.003(3)
C24 0.095(3) 0.071(3) 0.065(2) 0.034(2) 0.040(2) 0.022(2)
C25 0.058(2) 0.074(2) 0.045(2) 0.029(2) 0.021(2) 0.020(2)
C26 0.062(2) 0.065(2) 0.065(2) 0.042(2) 0.015(2) 0.024(2)
C27 0.073(3) 0.060(2) 0.069(2) 0.036(2) 0.020(2) 0.032(2)
C28 0.061(2) 0.060(2) 0.052(2) 0.028(2) 0.022(2) 0.028(2)
C29 0.040(2) 0.044(2) 0.039(2) 0.0189(14) 0.0088(14) 0.0144(15)
C30 0.032(2) 0.045(2) 0.035(2) 0.0142(14) 0.0052(13) 0.0088(15)
C31 0.048(2) 0.050(2) 0.043(2) 0.0209(15) 0.0178(15) 0.024(2)
C32 0.058(2) 0.059(2) 0.043(2) 0.026(2) 0.023(2) 0.022(2)
C33 0.044(2) 0.048(2) 0.042(2) 0.0209(14) 0.0086(15) 0.015(2)
C34 0.050(2) 0.042(2) 0.051(2) 0.0201(15) 0.019(2) 0.021(2)
C35 0.061(2) 0.057(2) 0.046(2) 0.027(2) 0.016(2) 0.025(2)
C36 0.053(2) 0.059(2) 0.044(2) 0.027(2) 0.012(2) 0.018(2)
C37 0.057(2) 0.046(2) 0.045(2) 0.0218(15) 0.014(2) 0.014(2)
C38 0.074(3) 0.058(2) 0.059(2) 0.027(2) 0.008(2) 0.002(2)
C39 0.097(4) 0.054(2) 0.065(2) 0.035(2) 0.005(2) 0.000(2)
C40 0.097(3) 0.056(2) 0.064(2) 0.040(2) 0.014(2) 0.019(2)
C41 0.069(2) 0.039(2) 0.039(2) 0.0184(14) 0.014(2) 0.020(2)
C42 0.064(2) 0.050(2) 0.044(2) 0.0239(15) 0.021(2) 0.028(2)
C43 0.087(3) 0.061(2) 0.065(2) 0.036(2) 0.009(2) 0.035(2)
C44 0.099(3) 0.093(3) 0.086(3) 0.053(2) 0.016(3) 0.057(3)
C45 0.067(3) 0.091(3) 0.080(3) 0.041(2) 0.005(2) 0.031(3)
C46 0.056(2) 0.081(3) 0.068(2) 0.035(2) 0.011(2) 0.028(2)
C47 0.110(4) 0.101(3) 0.088(3) 0.068(2) 0.037(3) 0.045(3)
C48 0.060(3) 0.092(3) 0.109(4) 0.050(3) -0.012(3) -0.001(3)
Cl1 0.0726(6) 0.0616(5) 0.0742(5) 0.0414(4) 0.0354(5) 0.0362(5)
O11 0.105(3) 0.104(3) 0.135(3) 0.066(2) -0.004(3) 0.003(2)
O12 0.126(3) 0.106(2) 0.117(2) 0.085(2) 0.069(2) 0.066(2)
O13 0.212(4) 0.107(2) 0.123(3) 0.061(2) 0.113(3) 0.092(3)
O14 0.076(2) 0.126(2) 0.119(2) 0.088(2) 0.038(2) 0.053(2)
Cl2 0.0800(8) 0.0742(7) 0.0679(7) 0.0207(6) 0.0293(6) 0.0108(6)
O21 0.082(2) 0.092(2) 0.078(2) 0.013(2) 0.029(2) 0.005(2)
O22 0.079(5) 0.199(7) 0.141(5) 0.130(5) 0.046(4) 0.026(5)
O23 0.151(8) 0.207(8) 0.184(9) 0.121(7) -0.019(7) 0.086(7)
O24 0.109(7) 0.092(7) 0.159(9) -0.050(6) 0.073(6) -0.016(6)
O22' 0.113(7) 0.178(9) 0.082(5) 0.038(6) -0.014(5) 0.023(7)
O23' 0.225(10) 0.087(5) 0.186(10) 0.035(6) -0.013(9) 0.057(6)
O24' 0.113(6) 0.184(10) 0.185(8) -0.012(7) 0.110(6) 0.008(6)
O1 0.163(4) 0.163(4) 0.209(4) 0.122(3) -0.010(4) 0.034(4)
C49 0.121(6) 0.170(6) 0.209(7) 0.119(6) 0.011(6) 0.027(5)
C50 0.214(8) 0.172(6) 0.173(6) 0.108(5) 0.010(6) 0.079(6)
C51 0.148(7) 0.218(8) 0.205(8) 0.107(7) 0.018(6) 0.051(7)
C52 0.171(9) 0.204(9) 0.298(12) 0.152(8) -0.028(9) -0.039(8)

loop_
_atom_site_label
_atom_site_type_symbol
_atom_site_fract_x
_atom_site_fract_y
_atom_site_fract_z
_atom_site_U_iso_or_equiv
_atom_site_thermal_displace_type
_atom_site_occupancy
_atom_site_calc_flag
_atom_site_refinement_flags
_atom_site_disorder_group
Cu1 Cu 0.81017(4) 0.68899(4) 0.07792(3) 0.04966(13) Uani 1 d . .
Cu2 Cu 0.87900(5) 0.72165(3) 0.53058(3) 0.05184(13) Uani 1 d . .
N1 N 0.8349(3) 0.5758(2) -0.0227(2) 0.0460(8) Uani 1 d . .
N2 N 1.0002(3) 0.7429(2) 0.0971(2) 0.0405(7) Uani 1 d . .
N3 N 0.8980(3) 0.8058(2) 0.4664(2) 0.0416(7) Uani 1 d . .
N4 N 0.7836(3) 0.8248(2) 0.5912(2) 0.0456(8) Uani 1 d . .
N5 N 0.7202(3) 0.7965(2) 0.0795(2) 0.0456(8) Uani 1 d . .
N6 N 0.7190(3) 0.6908(2) 0.1690(2) 0.0411(7) Uani 1 d . .
N7 N 0.7604(3) 0.5738(2) 0.4879(2) 0.0437(7) Uani 1 d . .
N8 N 0.9839(3) 0.6666(2) 0.5883(2) 0.0503(8) Uani 1 d . .
C1 C 0.7474(4) 0.4914(3) -0.0779(3) 0.0617(12) Uani 1 d . .
C2 C 0.7744(5) 0.4235(4) -0.1490(3) 0.075(2) Uani 1 d . .
H2A H 0.7126(5) 0.3649(4) -0.1872(3) 0.090 Uiso 1 calc R .
C3 C 0.8927(5) 0.4430(4) -0.1627(3) 0.0767(15) Uani 1 d . .
H3A H 0.9116(5) 0.3983(4) -0.2107(3) 0.092 Uiso 1 calc R .
C4 C 0.9827(4) 0.5289(4) -0.1053(3) 0.0696(14) Uani 1 d . .
H4A H 1.0635(4) 0.5430(4) -0.1135(3) 0.083 Uiso 1 calc R .
C5 C 0.9522(3) 0.5943(3) -0.0352(2) 0.0471(9) Uani 1 d . .
C6 C 1.0456(3) 0.6877(3) 0.0319(2) 0.0482(10) Uani 1 d . .
C7 C 1.1682(4) 0.7179(4) 0.0275(3) 0.0715(14) Uani 1 d . .
H7A H 1.1975(4) 0.6780(4) -0.0174(3) 0.086 Uiso 1 calc R .
C8 C 1.2469(4) 0.8079(4) 0.0903(3) 0.084(2) Uani 1 d . .
H8A H 1.3286(4) 0.8325(4) 0.0868(3) 0.101 Uiso 1 calc R .
C9 C 1.2026(4) 0.8599(4) 0.1574(3) 0.0729(15) Uani 1 d . .
H9A H 1.2561(4) 0.9181(4) 0.2022(3) 0.087 Uiso 1 calc R .
C10 C 1.0797(4) 0.8276(3) 0.1601(2) 0.0503(10) Uani 1 d . .
C11 C 1.0263(4) 0.8799(3) 0.2340(2) 0.0510(10) Uani 1 d . .
H11A H 0.9410(4) 0.8762(3) 0.2159(2) 0.061 Uiso 1 calc R .
H11B H 1.0738(4) 0.9524(3) 0.2645(2) 0.061 Uiso 1 calc R .
C12 C 1.0318(4) 0.8239(3) 0.2889(2) 0.0553(11) Uani 1 d . .
H12A H 0.9994(4) 0.7498(3) 0.2539(2) 0.066 Uiso 1 calc R .
H12B H 1.1185(4) 0.8377(3) 0.3123(2) 0.066 Uiso 1 calc R .
C13 C 0.9600(3) 0.7947(3) 0.4054(2) 0.0444(9) Uani 1 d . .
H13A H 1.0040(3) 0.7458(3) 0.3931(2) 0.053 Uiso 1 calc R .
C14 C 0.9637(3) 0.8505(3) 0.3591(2) 0.0428(9) Uani 1 d . .
C15 C 0.9005(4) 0.9262(3) 0.3802(2) 0.0480(10) Uani 1 d . .
H15A H 0.9020(4) 0.9675(3) 0.3522(2) 0.058 Uiso 1 calc R .
C16 C 0.8356(3) 0.9389(3) 0.4436(2) 0.0447(9) Uani 1 d . .
H16A H 0.7932(3) 0.9889(3) 0.4581(2) 0.054 Uiso 1 calc R .
C17 C 0.8339(3) 0.8782(3) 0.4847(2) 0.0388(8) Uani 1 d . .
C18 C 0.7628(3) 0.8820(2) 0.5510(2) 0.0401(9) Uani 1 d . .
C19 C 0.6761(4) 0.9363(3) 0.5686(2) 0.0510(10) Uani 1 d . .
H19A H 0.6632(4) 0.9761(3) 0.5410(2) 0.061 Uiso 1 calc R .
C20 C 0.6090(4) 0.9312(3) 0.6274(2) 0.0599(12) Uani 1 d . .
H20A H 0.5488(4) 0.9660(3) 0.6385(2) 0.072 Uiso 1 calc R .
C21 C 0.6305(4) 0.8746(3) 0.6697(2) 0.0527(11) Uani 1 d . .
C22 C 0.7191(4) 0.8226(3) 0.6490(2) 0.0513(10) Uani 1 d . .
H22A H 0.7346(4) 0.7838(3) 0.6770(2) 0.062 Uiso 1 calc R .
C23 C 0.6200(5) 0.4743(4) -0.0591(3) 0.091(2) Uani 1 d . .
H23A H 0.6205(5) 0.5297(4) -0.0072(3) 0.137 Uiso 1 calc R .
H23B H 0.5959(5) 0.4092(4) -0.0557(3) 0.137 Uiso 1 calc R .
H23C H 0.5619(5) 0.4730(4) -0.1024(3) 0.137 Uiso 1 calc R .
C24 C 0.5593(5) 0.8647(4) 0.7347(3) 0.0742(14) Uani 1 d . .
H24A H 0.5888(5) 0.8220(4) 0.7564(3) 0.111 Uiso 1 calc R .
H24B H 0.4724(5) 0.8334(4) 0.7100(3) 0.111 Uiso 1 calc R .
H24C H 0.5715(5) 0.9323(4) 0.7789(3) 0.111 Uiso 1 calc R .
C25 C 0.7249(4) 0.8472(3) 0.0318(2) 0.0567(11) Uani 1 d . .
H25A H 0.7628(4) 0.8251(3) -0.0132(2) 0.068 Uiso 1 calc R .
C26 C 0.6771(4) 0.9307(3) 0.0450(2) 0.0582(11) Uani 1 d . .
C27 C 0.6223(4) 0.9618(3) 0.1115(3) 0.0624(12) Uani 1 d . .
H27A H 0.5904(4) 1.0181(3) 0.1241(3) 0.075 Uiso 1 calc R .
C28 C 0.6146(4) 0.9080(3) 0.1608(2) 0.0541(10) Uani 1 d . .
H28A H 0.5767(4) 0.9287(3) 0.2060(2) 0.065 Uiso 1 calc R .
C29 C 0.6620(3) 0.8255(3) 0.1434(2) 0.0403(9) Uani 1 d . .
C30 C 0.6559(3) 0.7636(3) 0.1911(2) 0.0391(9) Uani 1 d . .
C31 C 0.5908(3) 0.7743(3) 0.2537(2) 0.0445(9) Uani 1 d . .
H31A H 0.5452(3) 0.8220(3) 0.2672(2) 0.053 Uiso 1 calc R .
C32 C 0.5932(4) 0.7148(3) 0.2961(2) 0.0501(10) Uani 1 d . .
H32A H 0.5509(4) 0.7236(3) 0.3392(2) 0.060 Uiso 1 calc R .
C33 C 0.6580(3) 0.6419(3) 0.2751(2) 0.0442(9) Uani 1 d . .
C34 C 0.7178(3) 0.6327(3) 0.2100(2) 0.0456(9) Uani 1 d . .
H34A H 0.7600(3) 0.5826(3) 0.1938(2) 0.055 Uiso 1 calc R .
C35 C 0.6701(4) 0.5753(3) 0.3184(2) 0.0512(10) Uani 1 d . .
H35A H 0.7579(4) 0.5849(3) 0.3354(2) 0.061 Uiso 1 calc R .
H35B H 0.6336(4) 0.5033(3) 0.2785(2) 0.061 Uiso 1 calc R .
C36 C 0.6118(4) 0.5931(3) 0.3945(2) 0.0499(10) Uani 1 d . .
H36A H 0.6392(4) 0.6663(3) 0.4327(2) 0.060 Uiso 1 calc R .
H36B H 0.5221(4) 0.5722(3) 0.3776(2) 0.060 Uiso 1 calc R .
C37 C 0.6490(4) 0.5314(3) 0.4365(2) 0.0483(10) Uani 1 d . .
C38 C 0.5737(5) 0.4352(3) 0.4213(3) 0.0666(13) Uani 1 d . .
H38A H 0.4966(5) 0.4072(3) 0.3852(3) 0.080 Uiso 1 calc R .
C39 C 0.6151(5) 0.3815(3) 0.4606(3) 0.0737(15) Uani 1 d . .
H39A H 0.5652(5) 0.3169(3) 0.4519(3) 0.088 Uiso 1 calc R .
C40 C 0.7295(5) 0.4228(3) 0.5125(3) 0.0681(13) Uani 1 d . .
H40A H 0.7585(5) 0.3867(3) 0.5389(3) 0.082 Uiso 1 calc R .
C41 C 0.8015(4) 0.5200(3) 0.5247(2) 0.0472(10) Uani 1 d . .
C42 C 0.9259(4) 0.5715(3) 0.5809(2) 0.0489(9) Uani 1 d . .
C43 C 0.9803(4) 0.5270(3) 0.6238(3) 0.0661(12) Uani 1 d . .
H43A H 0.9407(4) 0.4608(3) 0.6176(3) 0.079 Uiso 1 calc R .
C44 C 1.0946(5) 0.5825(4) 0.6759(3) 0.0830(15) Uani 1 d . .
H44A H 1.1314(5) 0.5558(4) 0.7077(3) 0.100 Uiso 1 calc R .
C45 C 1.1535(5) 0.6771(4) 0.6804(3) 0.0771(14) Uani 1 d . .
H45A H 1.2325(5) 0.7133(4) 0.7134(3) 0.093 Uiso 1 calc R .
C46 C 1.0974(4) 0.7190(4) 0.6368(3) 0.0660(12) Uani 1 d . .
C47 C 0.6852(5) 0.9815(4) -0.0127(3) 0.087(2) Uani 1 d . .
H47A H 0.7270(5) 0.9480(4) -0.0551(3) 0.130 Uiso 1 calc R .
H47B H 0.7307(5) 1.0536(4) 0.0178(3) 0.130 Uiso 1 calc R .
H47C H 0.6030(5) 0.9752(4) -0.0377(3) 0.130 Uiso 1 calc R .
C48 C 1.1577(5) 0.8222(4) 0.6393(4) 0.091(2) Uani 1 d . .
H48A H 1.1028(5) 0.8371(4) 0.6046(4) 0.137 Uiso 1 calc R .
H48B H 1.2336(5) 0.8205(4) 0.6197(4) 0.137 Uiso 1 calc R .
H48C H 1.1755(5) 0.8751(4) 0.6953(4) 0.137 Uiso 1 calc R .
Cl1 Cl 0.32136(10) 0.78571(8) 0.40856(7) 0.0610(3) Uani 1 d . .
O11 O 0.2097(4) 0.6987(3) 0.3672(3) 0.117(2) Uani 1 d . .
O12 O 0.3558(3) 0.8261(3) 0.3524(2) 0.0947(10) Uani 1 d . .
O13 O 0.2904(5) 0.8605(3) 0.4761(3) 0.1295(15) Uani 1 d . .
O14 O 0.4164(3) 0.7520(3) 0.4363(2) 0.0895(10) Uani 1 d . .
Cl2 Cl 1.39170(12) 0.69960(10) -0.12140(7) 0.0785(4) Uani 1 d D .
O21 O 1.2762(3) 0.6220(3) -0.1508(2) 0.0946(13) Uani 1 d . .
O22 O 1.4161(8) 0.7094(7) -0.1923(4) 0.122(3) Uani 0.455(6) d PDU 1
O23 O 1.4717(8) 0.6473(7) -0.1037(8) 0.167(5) Uani 0.455(6) d PDU 1
O24 O 1.4067(10) 0.7822(7) -0.0461(6) 0.160(6) Uani 0.455(6) d PDU 1
O22' O 1.4345(9) 0.7243(9) -0.0393(4) 0.137(4) Uani 0.545(6) d PDU 2
O23' O 1.3654(11) 0.7885(5) -0.1216(8) 0.177(5) Uani 0.545(6) d PDU 2
O24' O 1.4803(7) 0.6776(10) -0.1675(6) 0.192(6) Uani 0.545(6) d PDU 2
O1 O 0.8436(5) 0.7676(4) 0.8139(4) 0.170(2) Uani 1 d DU .
C49 C 0.7034(7) 0.5933(6) 0.7484(5) 0.159(3) Uani 1 d DU .
H49A H 0.6931(7) 0.5257(6) 0.7466(5) 0.238 Uiso 1 calc R .
H49B H 0.7069(7) 0.5892(6) 0.6941(5) 0.238 Uiso 1 calc R .
H49C H 0.6346(7) 0.6179(6) 0.7663(5) 0.238 Uiso 1 calc R .
C50 C 0.8167(8) 0.6639(5) 0.8053(5) 0.173(3) Uani 1 d DU .
H50A H 0.8129(8) 0.6654(5) 0.8593(5) 0.208 Uiso 1 calc R .
H50B H 0.8850(8) 0.6368(5) 0.7872(5) 0.208 Uiso 1 calc R .
C51 C 0.9707(7) 0.8302(6) 0.8537(6) 0.187(4) Uani 1 d DU .
H51A H 1.0281(7) 0.7956(6) 0.8256(6) 0.224 Uiso 1 calc R .
H51B H 0.9874(7) 0.8417(6) 0.9111(6) 0.224 Uiso 1 calc R .
C52 C 0.9845(10) 0.9300(7) 0.8486(7) 0.233(5) Uani 1 d DU .
H52B H 1.0678(10) 0.9741(7) 0.8743(7) 0.349 Uiso 1 calc R .
H52C H 0.9272(10) 0.9634(7) 0.8768(7) 0.349 Uiso 1 calc R .
H52D H 0.9673(10) 0.9174(7) 0.7915(7) 0.349 Uiso 1 calc R .

loop_
_atom_type_symbol
_atom_type_description
_atom_type_scat_dispersion_real
_atom_type_scat_dispersion_imag
_atom_type_scat_source
C C 0.0033 0.0016 'International Tables Vol C Tables 4.2.6.8 and 6.1.1.4'
H H 0.0000 0.0000 'International Tables Vol C Tables 4.2.6.8 and 6.1.1.4'
N N 0.0061 0.0033 'International Tables Vol C Tables 4.2.6.8 and 6.1.1.4'
Cu Cu 0.3201 1.2651 'International Tables Vol C Tables 4.2.6.8 and 6.1.1.4'
O O 0.0106 0.0060 'International Tables Vol C Tables 4.2.6.8 and 6.1.1.4'
Cl Cl 0.1484 0.1585 'International Tables Vol C Tables 4.2.6.8 and 6.1.1.4'

loop_
_geom_angle_atom_site_label_1
_geom_angle_atom_site_label_2
_geom_angle_atom_site_label_3
_geom_angle
N1 Cu1 N6 134.04(12)
N1 Cu1 N5 126.54(12)
N6 Cu1 N5 81.16(12)
N1 Cu1 N2 81.86(11)
N6 Cu1 N2 123.43(11)
N5 Cu1 N2 113.87(12)
N3 Cu2 N8 138.99(13)
N3 Cu2 N7 125.01(11)
N8 Cu2 N7 81.99(12)
N3 Cu2 N4 81.36(12)
N8 Cu2 N4 123.07(12)
N7 Cu2 N4 107.31(12)
C1 N1 C5 119.7(3)
C1 N1 Cu1 126.4(3)
C5 N1 Cu1 113.8(2)
C10 N2 C6 118.1(3)
C10 N2 Cu1 129.2(3)
C6 N2 Cu1 112.4(2)
C13 N3 C17 117.7(3)
C13 N3 Cu2 127.0(3)
C17 N3 Cu2 115.3(2)
C22 N4 C18 118.5(3)
C22 N4 Cu2 127.6(3)
C18 N4 Cu2 111.8(2)
C25 N5 C29 118.3(3)
C25 N5 Cu1 128.0(3)
C29 N5 Cu1 113.2(2)
C34 N6 C30 118.6(3)
C34 N6 Cu1 127.5(2)
C30 N6 Cu1 113.9(2)
C37 N7 C41 119.0(3)
C37 N7 Cu2 129.1(3)
C41 N7 Cu2 111.7(2)
C46 N8 C42 120.2(4)
C46 N8 Cu2 125.8(3)
C42 N8 Cu2 113.7(3)
N1 C1 C2 120.8(4)
N1 C1 C23 116.9(4)
C2 C1 C23 122.3(4)
C3 C2 C1 119.7(4)
C4 C3 C2 119.3(4)
C3 C4 C5 119.2(4)
N1 C5 C4 121.2(3)
N1 C5 C6 116.0(3)
C4 C5 C6 122.7(4)
N2 C6 C7 122.0(3)
N2 C6 C5 115.1(3)
C7 C6 C5 122.9(3)
C6 C7 C8 119.2(4)
C9 C8 C7 118.5(4)
C8 C9 C10 120.7(4)
N2 C10 C9 121.3(4)
N2 C10 C11 115.5(3)
C9 C10 C11 123.2(3)
C10 C11 C12 108.1(3)
C14 C12 C11 117.5(4)
N3 C13 C14 124.7(3)
C13 C14 C15 116.8(3)
C13 C14 C12 118.0(3)
C15 C14 C12 125.1(4)
C16 C15 C14 119.2(4)
C17 C16 C15 120.2(4)
C16 C17 N3 121.4(3)
C16 C17 C18 124.6(3)
N3 C17 C18 114.1(3)
N4 C18 C19 121.0(3)
N4 C18 C17 116.0(3)
C19 C18 C17 122.9(3)
C20 C19 C18 119.4(4)
C21 C20 C19 120.2(4)
C20 C21 C22 117.1(4)
C20 C21 C24 123.1(4)
C22 C21 C24 119.7(4)
N4 C22 C21 123.7(4)
N5 C25 C26 124.6(4)
C27 C26 C25 116.6(4)
C27 C26 C47 122.8(4)
C25 C26 C47 120.6(4)
C26 C27 C28 119.3(4)
C29 C28 C27 120.9(4)
N5 C29 C28 120.2(4)
N5 C29 C30 115.4(3)
C28 C29 C30 124.4(3)
N6 C30 C31 119.9(3)
N6 C30 C29 115.6(3)
C31 C30 C29 124.5(3)
C32 C31 C30 120.3(4)
C31 C32 C33 120.3(4)
C32 C33 C34 116.5(4)
C32 C33 C35 125.0(3)
C34 C33 C35 118.5(3)
N6 C34 C33 124.4(3)
C33 C35 C36 117.5(3)
C37 C36 C35 109.8(3)
N7 C37 C38 122.3(4)
N7 C37 C36 116.2(3)
C38 C37 C36 121.5(4)
C39 C38 C37 118.4(4)
C40 C39 C38 120.3(4)
C39 C40 C41 118.5(4)
N7 C41 C40 121.5(4)
N7 C41 C42 116.3(3)
C40 C41 C42 122.2(4)
N8 C42 C43 121.0(4)
N8 C42 C41 115.7(3)
C43 C42 C41 123.3(4)
C42 C43 C44 118.6(4)
C45 C44 C43 119.4(5)
C44 C45 C46 120.5(5)
N8 C46 C45 120.1(4)
N8 C46 C48 117.1(4)
C45 C46 C48 122.7(4)
O12 Cl1 O14 111.1(2)
O12 Cl1 O13 110.3(2)
O14 Cl1 O13 110.7(3)
O12 Cl1 O11 108.6(2)
O14 Cl1 O11 109.5(2)
O13 Cl1 O11 106.5(3)
O24' Cl2 O22' 111.7(7)
O24 Cl2 O22 124.1(7)
O24 Cl2 O23 102.7(8)
O22 Cl2 O23 106.6(7)
O24' Cl2 O23' 108.8(9)
O22' Cl2 O23' 105.6(7)
O24 Cl2 O21 116.5(5)
O24' Cl2 O21 115.6(4)
O22' Cl2 O21 109.0(5)
O22 Cl2 O21 102.8(4)
O23 Cl2 O21 101.7(5)
O23' Cl2 O21 105.5(5)
C50 O1 C51 114.4(6)
O1 C50 C49 115.3(7)
O1 C51 C52 106.6(7)

loop_
_geom_bond_atom_site_label_1
_geom_bond_atom_site_label_2
_geom_bond_distance
Cu1 N1 2.004(3)
Cu1 N6 2.012(3)
Cu1 N5 2.052(3)
Cu1 N2 2.057(3)
Cu2 N3 1.994(3)
Cu2 N8 2.001(3)
Cu2 N7 2.061(3)
Cu2 N4 2.069(3)
N1 C1 1.331(5)
N1 C5 1.351(5)
N2 C10 1.345(4)
N2 C6 1.356(4)
N3 C13 1.335(5)
N3 C17 1.368(5)
N4 C22 1.332(5)
N4 C18 1.353(5)
N5 C25 1.340(5)
N5 C29 1.347(5)
N6 C34 1.331(5)
N6 C30 1.367(5)
N7 C37 1.338(5)
N7 C41 1.342(5)
N8 C46 1.342(5)
N8 C42 1.348(5)
C1 C2 1.383(6)
C1 C23 1.500(7)
C2 C3 1.371(7)
C3 C4 1.366(6)
C4 C5 1.377(5)
C5 C6 1.493(5)
C6 C7 1.376(6)
C7 C8 1.376(6)
C8 C9 1.358(6)
C9 C10 1.375(6)
C10 C11 1.506(5)
C11 C12 1.522(6)
C12 C14 1.506(5)
C13 C14 1.380(5)
C14 C15 1.400(5)
C15 C16 1.387(5)
C16 C17 1.366(5)
C17 C18 1.491(5)
C18 C19 1.379(5)
C19 C20 1.377(6)
C20 C21 1.374(6)
C21 C22 1.383(6)
C21 C24 1.519(6)
C25 C26 1.393(6)
C26 C27 1.363(6)
C26 C47 1.499(6)
C27 C28 1.401(6)
C28 C29 1.368(5)
C29 C30 1.473(5)
C30 C31 1.381(5)
C31 C32 1.374(6)
C32 C33 1.379(5)
C33 C34 1.385(5)
C33 C35 1.494(5)
C35 C36 1.531(5)
C36 C37 1.492(6)
C37 C38 1.376(6)
C38 C39 1.374(7)
C39 C40 1.368(7)
C40 C41 1.390(5)
C41 C42 1.486(5)
C42 C43 1.375(6)
C43 C44 1.376(6)
C44 C45 1.362(7)
C45 C46 1.363(7)
C46 C48 1.495(7)
Cl1 O12 1.406(4)
Cl1 O14 1.407(3)
Cl1 O13 1.412(4)
Cl1 O11 1.452(4)
Cl2 O24 1.372(6)
Cl2 O24' 1.374(6)
Cl2 O22' 1.379(6)
Cl2 O22 1.386(6)
Cl2 O23 1.399(6)
Cl2 O23' 1.402(6)
Cl2 O21 1.412(4)
O1 C50 1.423(7)
O1 C51 1.449(7)
C49 C50 1.436(7)
C51 C52 1.478(8)
